data_4112087
loop_
_publ_author_name
'Seth B. Wiggin'
'Mark T. Weller'

_publ_contact_author_address
;
School of Chemistry
University of Southampton
Southampton SO17 1BJ
UK
;
_publ_contact_author_email M.T.Weller@soton.ac.uk
_publ_contact_author_fax 44(23)80596805
_publ_contact_author_name 'Weller Mark T.'
_publ_contact_author_phone 44(23)80593592
_publ_section_title
;
 Boroarsenates: A Framework Motif and Family Templated on Cations and
 Anions
;
_journal_name_full 'Journal of the American Chemical Society'
_journal_page_first 17172
_journal_page_last 17173
_journal_paper_doi 10.1021/ja055262l
_journal_volume 127
_journal_year 2005
_chemical_formula_moiety '2(As10 B8 H8 O40), 2(Cs Cl4), 4(Cs), 2(Cl)'
_chemical_formula_sum 'As20 B16 Cl10 Cs6 H16 O80'
_chemical_formula_weight 4119.45
_space_group_IT_number 87
_symmetry_cell_setting tetragonal
_symmetry_space_group_name_Hall '-I 4'
_symmetry_space_group_name_H-M 'I 4/m'
_audit_conform_dict_location ftp://ftp.iucr.org/pub/cif_core.dic
_audit_conform_dict_name cif_core.dic
_audit_conform_dict_version 2.3
_audit_creation_date 2005-07-08T15:28:17-00:00
_audit_creation_method 'WinGX routine CIF_UPDATE'
_cell_angle_alpha 90
_cell_angle_beta 90
_cell_angle_gamma 90
_cell_formula_units_Z 1
_cell_length_a 8.9660(13)
_cell_length_b 8.9660(13)
_cell_length_c 25.244(5)
_cell_measurement_reflns_used 7714
_cell_measurement_temperature 120(2)
_cell_measurement_theta_max 27.485
_cell_measurement_theta_min 2.910
_cell_volume 2029.3(6)
_computing_structure_refinement 'SHELXL-97 (Sheldrick, 1997)'
_diffrn_measured_fraction_theta_full 0.998
_diffrn_measured_fraction_theta_max 0.998
_diffrn_measurement_device '95mm CCD camera on \k-goniostat'
_diffrn_measurement_device_type 'Bruker-Nonius KappaCCD area-detector'
_diffrn_measurement_method '\f & \w scans to fill Ewald Sphere'
_diffrn_radiation_monochromator '10cm confocal mirrors'
_diffrn_radiation_source 'Bruker-Nonius FR591 rotating anode'
_diffrn_radiation_type MoK\a
_diffrn_radiation_wavelength 0.71073
_diffrn_reflns_av_R_equivalents 0.0476
_diffrn_reflns_limit_h_max 9
_diffrn_reflns_limit_h_min -9
_diffrn_reflns_limit_k_max 11
_diffrn_reflns_limit_k_min -11
_diffrn_reflns_limit_l_max 31
_diffrn_reflns_limit_l_min -32
_diffrn_reflns_number 7635
_diffrn_reflns_theta_full 27.44
_diffrn_reflns_theta_max 27.44
_diffrn_reflns_theta_min 3.21
_exptl_absorpt_coefficient_mu 11.224
_exptl_absorpt_correction_T_max 0.6358
_exptl_absorpt_correction_T_min 0.5303
_exptl_absorpt_correction_type multi-scan
_exptl_absorpt_process_details 'SADABS V2.10 (Sheldrick, G.M., 2003)'
_exptl_crystal_colour colourless
_exptl_crystal_density_diffrn 3.371
_exptl_crystal_description block
_exptl_crystal_F_000 1896
_exptl_crystal_size_max 0.06
_exptl_crystal_size_mid 0.06
_exptl_crystal_size_min 0.04
_refine_diff_density_max 3.293
_refine_diff_density_min -3.838
_refine_ls_extinction_method none
_refine_ls_goodness_of_fit_ref 1.082
_refine_ls_hydrogen_treatment constr
_refine_ls_matrix_type full
_refine_ls_number_parameters 80
_refine_ls_number_reflns 1203
_refine_ls_number_restraints 6
_refine_ls_restrained_S_all 1.079
_refine_ls_R_factor_gt 0.0451
_refine_ls_shift/su_max 0
_refine_ls_structure_factor_coef Fsqd
_refine_ls_weighting_details 'calc w=1/[\s^2^(Fo^2^)+(0.0477P)^2^+97.8777P] where P=(Fo^2^+2Fc^2^)/3'
_refine_ls_weighting_scheme calc
_refine_ls_wR_factor_ref 0.1208
_reflns_number_gt 1059
_reflns_number_total 1203
_reflns_threshold_expression >2sigma(I)
_cod_data_source_file ja055262lsi20050822_122755.cif
_cod_data_source_block 05sbw035
_cod_original_cell_volume 2029.4(6)
_cod_database_code 4112087

loop_
_symmetry_equiv_pos_as_xyz
'x, y, z'
'-x, -y, z'
'-y, x, z'
'y, -x, z'
'x+1/2, y+1/2, z+1/2'
'-x+1/2, -y+1/2, z+1/2'
'-y+1/2, x+1/2, z+1/2'
'y+1/2, -x+1/2, z+1/2'
'-x, -y, -z'
'x, y, -z'
'y, -x, -z'
'-y, x, -z'
'-x+1/2, -y+1/2, -z+1/2'
'x+1/2, y+1/2, -z+1/2'
'y+1/2, -x+1/2, -z+1/2'
'-y+1/2, x+1/2, -z+1/2'

loop_
_atom_site_label
_atom_site_type_symbol
_atom_site_fract_x
_atom_site_fract_y
_atom_site_fract_z
_atom_site_U_iso_or_equiv
_atom_site_adp_type
_atom_site_occupancy
_atom_site_calc_flag
_atom_site_refinement_flags
As1 As 0.64352(8) 0.82958(8) 0.62220(3) 0.0067(2) Uani 1 d .
As2 As 0.5 1 0.75 0.0057(3) Uani 1 d S
O3 O 0.6445(6) 0.7607(6) 0.5629(2) 0.0147(11) Uani 1 d .
H3 H 0.5706 0.7931 0.546 0.022 Uiso 1 calc R
O4 O 0.6563(6) 1.0190(5) 0.6175(2) 0.0074(10) Uani 1 d .
O5 O 0.6515(6) 1.0410(6) 0.7138(2) 0.0084(10) Uani 1 d .
O1 O 0.4887(5) 0.7847(6) 0.6591(2) 0.0090(10) Uani 1 d .
B1 B 0.6478(9) 1.1234(9) 0.6621(4) 0.0095(16) Uani 1 d .
O2 O 0.7830(6) 0.7802(6) 0.6643(2) 0.0106(10) Uani 1 d .
Cs2 Cs 0.5 0.5 0.75204(4) 0.0156(3) Uani 1 d S
Cs1 Cs 0.5 0.5 0.5 0.0210(4) Uani 1 d S
Cl1 Cl 0.9074(3) 0.6651(3) 0.5 0.0093(5) Uani 1 d SU
Cl2 Cl 1 1 0.4637(9) 0.078(5) Uani 0.5 d SP

loop_
_atom_site_aniso_label
_atom_site_aniso_U_11
_atom_site_aniso_U_22
_atom_site_aniso_U_33
_atom_site_aniso_U_23
_atom_site_aniso_U_13
_atom_site_aniso_U_12
As1 0.0052(4) 0.0043(4) 0.0105(4) -0.0006(2) 0.0002(2) 0.0004(2)
As2 0.0040(4) 0.0040(4) 0.0091(7) 0 0 0
O3 0.014(3) 0.019(3) 0.011(3) -0.006(2) 0.001(2) 0.000(2)
O4 0.008(2) 0.005(2) 0.010(2) 0.0001(19) 0.0019(19) -0.0018(18)
O5 0.006(2) 0.010(2) 0.009(2) 0.0011(19) -0.0016(19) -0.0014(18)
O1 0.005(2) 0.008(2) 0.014(3) 0.002(2) 0.0012(19) 0.0008(17)
B1 0.006(3) 0.008(4) 0.015(4) 0.004(3) 0.001(3) 0.001(3)
O2 0.007(2) 0.008(2) 0.016(3) -0.002(2) -0.002(2) 0.0029(19)
Cs2 0.0114(3) 0.0114(3) 0.0240(6) 0 0 0
Cs1 0.0206(5) 0.0206(5) 0.0216(8) 0 0 0
Cl1 0.0096(11) 0.0176(12) 0.0005(10) 0 0 0.0046(9)
Cl2 0.067(6) 0.067(6) 0.101(14) 0 0 0

loop_
_atom_type_symbol
_atom_type_description
_atom_type_scat_dispersion_real
_atom_type_scat_dispersion_imag
_atom_type_scat_source
B B 0.0013 0.0007 'International Tables Vol C Tables 4.2.6.8 and 6.1.1.4'
O O 0.0106 0.006 'International Tables Vol C Tables 4.2.6.8 and 6.1.1.4'
As As 0.0499 2.0058 'International Tables Vol C Tables 4.2.6.8 and 6.1.1.4'
Cs Cs -0.368 2.1192 'International Tables Vol C Tables 4.2.6.8 and 6.1.1.4'
Cl Cl 0.1484 0.1585 'International Tables Vol C Tables 4.2.6.8 and 6.1.1.4'
H H 0 0 'International Tables Vol C Tables 4.2.6.8 and 6.1.1.4'

loop_
_geom_angle_atom_site_label_1
_geom_angle_atom_site_label_2
_geom_angle_atom_site_label_3
_geom_angle
_geom_angle_site_symmetry_1
_geom_angle_site_symmetry_3
O3 As1 O2 118.4(3) . .
O3 As1 O4 108.3(3) . .
O2 As1 O4 104.7(3) . .
O3 As1 O1 114.6(3) . .
O2 As1 O1 101.2(2) . .
O4 As1 O1 108.9(2) . .
O5 As2 O5 114.1(3) 2_675 .
O5 As2 O5 107.22(17) 2_675 16_656
O5 As2 O5 107.22(17) . 16_656
O5 As2 O5 107.22(17) 2_675 15_466
O5 As2 O5 107.22(17) . 15_466
O5 As2 O5 114.1(3) 16_656 15_466
As1 O3 H3 109.5 . .
B1 O4 As1 125.4(5) . .
B1 O5 As2 124.3(4) . .
B1 O5 Cs2 107.9(4) . 13_666
As2 O5 Cs2 127.4(2) . 13_666
B1 O1 As1 124.4(5) 2_675 .
B1 O1 Cs2 113.6(4) 2_675 .
As1 O1 Cs2 121.0(2) . .
O2 B1 O4 110.8(6) 4_575 .
O2 B1 O1 110.9(6) 4_575 2_675
O4 B1 O1 111.1(6) . 2_675
O2 B1 O5 103.4(6) 4_575 .
O4 B1 O5 110.6(6) . .
O1 B1 O5 109.7(6) 2_675 .
B1 O2 As1 127.8(5) 3_755 .
B1 O2 Cs2 99.4(4) 3_755 13_666
As1 O2 Cs2 130.0(2) . 13_666
O5 Cs2 O5 86.00(5) 15_466 14_446
O5 Cs2 O5 86.00(5) 15_466 13_666
O5 Cs2 O5 149.38(19) 14_446 13_666
O5 Cs2 O5 149.38(19) 15_466 16_646
O5 Cs2 O5 86.00(5) 14_446 16_646
O5 Cs2 O5 86.00(5) 13_666 16_646
O5 Cs2 O1 106.82(12) 15_466 3_655
O5 Cs2 O1 58.45(13) 14_446 3_655
O5 Cs2 O1 151.68(13) 13_666 3_655
O5 Cs2 O1 93.88(12) 16_646 3_655
O5 Cs2 O1 151.68(13) 15_466 2_665
O5 Cs2 O1 106.82(12) 14_446 2_665
O5 Cs2 O1 93.88(12) 13_666 2_665
O5 Cs2 O1 58.45(13) 16_646 2_665
O1 Cs2 O1 62.78(10) 3_655 2_665
O5 Cs2 O1 93.88(12) 15_466 4_565
O5 Cs2 O1 151.68(13) 14_446 4_565
O5 Cs2 O1 58.45(13) 13_666 4_565
O5 Cs2 O1 106.82(12) 16_646 4_565
O1 Cs2 O1 94.89(18) 3_655 4_565
O1 Cs2 O1 62.78(10) 2_665 4_565
O5 Cs2 O1 58.45(13) 15_466 .
O5 Cs2 O1 93.88(12) 14_446 .
O5 Cs2 O1 106.82(12) 13_666 .
O5 Cs2 O1 151.68(13) 16_646 .
O1 Cs2 O1 62.78(10) 3_655 .
O1 Cs2 O1 94.89(18) 2_665 .
O1 Cs2 O1 62.78(10) 4_565 .
O5 Cs2 O2 40.09(12) 15_466 13_666
O5 Cs2 O2 108.14(12) 14_446 13_666
O5 Cs2 O2 50.84(12) 13_666 13_666
O5 Cs2 O2 116.42(13) 16_646 13_666
O1 Cs2 O2 146.91(12) 3_655 13_666
O1 Cs2 O2 144.12(12) 2_665 13_666
O1 Cs2 O2 88.99(12) 4_565 13_666
O1 Cs2 O2 90.57(12) . 13_666
O5 Cs2 O2 50.84(12) 15_466 15_466
O5 Cs2 O2 40.09(12) 14_446 15_466
O5 Cs2 O2 116.42(13) 13_666 15_466
O5 Cs2 O2 108.14(12) 16_646 15_466
O1 Cs2 O2 90.57(12) 3_655 15_466
O1 Cs2 O2 146.91(12) 2_665 15_466
O1 Cs2 O2 144.12(12) 4_565 15_466
O1 Cs2 O2 88.99(12) . 15_466
O2 Cs2 O2 68.43(9) 13_666 15_466
O5 Cs2 O2 108.14(12) 15_466 16_646
O5 Cs2 O2 116.42(13) 14_446 16_646
O5 Cs2 O2 40.09(12) 13_666 16_646
O5 Cs2 O2 50.84(12) 16_646 16_646
O1 Cs2 O2 144.12(12) 3_655 16_646
O1 Cs2 O2 88.99(12) 2_665 16_646
O1 Cs2 O2 90.57(12) 4_565 16_646
O1 Cs2 O2 146.91(12) . 16_646
O2 Cs2 O2 68.43(9) 13_666 16_646
O2 Cs2 O2 105.35(18) 15_466 16_646
O5 Cs2 O2 116.42(13) 15_466 14_446
O5 Cs2 O2 50.84(12) 14_446 14_446
O5 Cs2 O2 108.14(12) 13_666 14_446
O5 Cs2 O2 40.09(12) 16_646 14_446
O1 Cs2 O2 88.99(12) 3_655 14_446
O1 Cs2 O2 90.57(12) 2_665 14_446
O1 Cs2 O2 146.91(12) 4_565 14_446
O1 Cs2 O2 144.12(12) . 14_446
O2 Cs2 O2 105.35(18) 13_666 14_446
O2 Cs2 O2 68.43(9) 15_466 14_446
O2 Cs2 O2 68.43(9) 16_646 14_446

loop_
_geom_bond_atom_site_label_1
_geom_bond_atom_site_label_2
_geom_bond_distance
_geom_bond_site_symmetry_2
As1 O3 1.620(5) .
As1 O2 1.700(5) .
As1 O4 1.707(5) .
As1 O1 1.720(5) .
As2 O5 1.678(5) 2_675
As2 O5 1.678(5) .
As2 O5 1.678(5) 16_656
As2 O5 1.678(5) 15_466
O3 H3 0.84 .
O4 B1 1.466(10) .
O5 B1 1.502(10) .
O5 Cs2 3.262(5) 13_666
O1 B1 1.477(9) 2_675
O1 Cs2 3.468(5) .
B1 O2 1.455(9) 4_575
B1 O1 1.477(9) 2_675
O2 B1 1.455(9) 3_755
O2 Cs2 3.482(5) 13_666
Cs2 O5 3.262(5) 15_466
Cs2 O5 3.262(5) 14_446
Cs2 O5 3.262(5) 13_666
Cs2 O5 3.262(5) 16_646
Cs2 O1 3.468(5) 3_655
Cs2 O1 3.468(5) 2_665
Cs2 O1 3.468(5) 4_565
Cs2 O2 3.482(5) 13_666
Cs2 O2 3.482(5) 15_466
Cs2 O2 3.482(5) 16_646
Cs2 O2 3.482(5) 14_446
Cl2 Cl2 1.83(4) 9_776
